data_1546805
loop_
_publ_author_name
'Artem'ev, Alexander V.'
'Bagryanskaya, Irina Yu.'
'Doronina, Evgeniya P.'
'Tolstoy, Peter M.'
'Gushchin, Artem L.'
'Rakhmanova, Mariana I.'
'Ivanov, Alexander Yu.'
'Suturina, Anastasiya O.'

_publ_section_title
;
 A new family of clusters containing a silver-centered tetracapped [Ag@Ag
 <sub>4</sub> (\m <sub>3</sub> -P) <sub>4</sub> ] tetrahedron, inscribed
 within a N <sub>12</sub> icosahedron
;
_journal_issue 37
_journal_name_full 'Dalton Transactions'
_journal_page_first 12425
_journal_page_last 12429
_journal_paper_doi 10.1039/C7DT02597A
_journal_volume 46
_journal_year 2017
_chemical_formula_moiety 'C62 H51 Ag5 N13 P4, 5(F6 P) [+ solvent]'
_chemical_formula_sum 'C62 H51 Ag5 F30 N13 P9'
_chemical_formula_weight 2366.24
_chemical_name_systematic
; 
 Complex of AgPF6 with tris(2-pyridyl)phosphine 
;
_space_group_crystal_system monoclinic
_space_group_IT_number 14
_space_group_name_Hall '-P 2yn'
_space_group_name_H-M_alt 'P 1 21/n 1'
_symmetry_space_group_name_Hall '-P 2yn'
_symmetry_space_group_name_H-M 'P 1 21/n 1'
_atom_sites_solution_hydrogens geom
_audit_creation_method SHELXL-2014/7
_audit_update_record
;
2017-08-16 deposited with the CCDC.
2017-08-24 downloaded from the CCDC.
;
_cell_angle_alpha 90
_cell_angle_beta 96.390(6)
_cell_angle_gamma 90
_cell_formula_units_Z 4
_cell_length_a 18.482(2)
_cell_length_b 22.800(3)
_cell_length_c 24.670(4)
_cell_measurement_reflns_used 8286
_cell_measurement_temperature 296(2)
_cell_measurement_theta_max 22.52
_cell_measurement_theta_min 2.98
_cell_volume 10331(2)
_computing_cell_refinement 'Bruker SAINT'
_computing_data_collection 'Bruker APEX2'
_computing_data_reduction 'Bruker SAINT'
_computing_molecular_graphics 'Bruker SHELXTL'
_computing_publication_material 'Bruker SHELXTL'
_computing_structure_refinement 'SHELXL-2014/7 (Sheldrick, 2014)'
_computing_structure_solution 'SHELXS-97 (Sheldrick, 2008)'
_diffrn_ambient_temperature 296(2)
_diffrn_measured_fraction_theta_full 0.927
_diffrn_measured_fraction_theta_max 0.927
_diffrn_measurement_device_type 'Bruker APEX-II CCD'
_diffrn_measurement_method '\f and \w scans'
_diffrn_radiation_type MoK\a
_diffrn_radiation_wavelength 0.71073
_diffrn_reflns_av_R_equivalents 0.0914
_diffrn_reflns_av_unetI/netI 0.1420
_diffrn_reflns_Laue_measured_fraction_full 0.927
_diffrn_reflns_Laue_measured_fraction_max 0.927
_diffrn_reflns_limit_h_max 19
_diffrn_reflns_limit_h_min -16
_diffrn_reflns_limit_k_max 27
_diffrn_reflns_limit_k_min -25
_diffrn_reflns_limit_l_max 22
_diffrn_reflns_limit_l_min -29
_diffrn_reflns_number 43586
_diffrn_reflns_point_group_measured_fraction_full 0.927
_diffrn_reflns_point_group_measured_fraction_max 0.927
_diffrn_reflns_theta_full 25.026
_diffrn_reflns_theta_max 25.026
_diffrn_reflns_theta_min 3.035
_diffrn_source 'sealed tube'
_exptl_absorpt_coefficient_mu 1.163
_exptl_absorpt_correction_T_max 0.8620
_exptl_absorpt_correction_T_min 0.4258
_exptl_absorpt_correction_type multi-scan
_exptl_absorpt_process_details SADABS
_exptl_crystal_colour colourless
_exptl_crystal_density_diffrn 1.521
_exptl_crystal_density_method 'not measured'
_exptl_crystal_description plate
_exptl_crystal_F_000 4616
_exptl_crystal_size_max 0.700
_exptl_crystal_size_mid 0.500
_exptl_crystal_size_min 0.020
_refine_diff_density_max 1.403
_refine_diff_density_min -1.078
_refine_diff_density_rms 0.185
_refine_ls_extinction_method none
_refine_ls_goodness_of_fit_ref 1.091
_refine_ls_hydrogen_treatment constr
_refine_ls_matrix_type full
_refine_ls_number_parameters 1073
_refine_ls_number_reflns 16894
_refine_ls_number_restraints 48
_refine_ls_restrained_S_all 1.101
_refine_ls_R_factor_all 0.1770
_refine_ls_R_factor_gt 0.0804
_refine_ls_shift/su_max 0.034
_refine_ls_shift/su_mean 0.001
_refine_ls_structure_factor_coef Fsqd
_refine_ls_weighting_details 'w=1/[\s^2^(Fo^2^)+(0.1011P)^2^+69.1385P] where P=(Fo^2^+2Fc^2^)/3'
_refine_ls_weighting_scheme calc
_refine_ls_wR_factor_gt 0.1962
_refine_ls_wR_factor_ref 0.2689
_reflns_Friedel_coverage 0.000
_reflns_number_gt 8007
_reflns_number_total 16894
_reflns_threshold_expression 'I > 2\s(I)'
_cod_data_source_file c7dt02597a2.cif
_cod_data_source_block comp3_b7_sq
_cod_original_cell_volume 10331(3)
_cod_database_code 1546805
_shelx_shelxl_version_number 2014/7
_shelx_space_group_comment
;
The symmetry employed for this shelxl refinement is uniquely defined
by the following loop, which should always be used as a source of
symmetry information in preference to the above space-group names.
They are only intended as comments.
;
_shelx_estimated_absorpt_t_min 0.497
_shelx_estimated_absorpt_t_max 0.977

loop_
_space_group_symop_operation_xyz
'x, y, z'
'-x+1/2, y+1/2, -z+1/2'
'-x, -y, -z'
'x-1/2, -y-1/2, z-1/2'

loop_
_atom_site_label
_atom_site_type_symbol
_atom_site_fract_x
_atom_site_fract_y
_atom_site_fract_z
_atom_site_U_iso_or_equiv
_atom_site_adp_type
_atom_site_occupancy
_atom_site_site_symmetry_order
_atom_site_calc_flag
_atom_site_refinement_flags_posn
_atom_site_refinement_flags_adp
Ag1 Ag 0.23733(6) 0.39769(5) 0.48235(5) 0.0553(3) Uani 1 1 d . .
Ag2 Ag 0.21826(5) 0.26461(4) 0.52180(4) 0.0386(3) Uani 1 1 d . .
Ag3 Ag 0.13743(6) 0.19187(4) 0.42411(5) 0.0534(3) Uani 1 1 d . .
Ag4 Ag 0.37275(6) 0.20627(5) 0.56330(5) 0.0599(4) Uani 1 1 d . .
Ag5 Ag 0.11841(7) 0.26541(5) 0.61717(5) 0.0601(4) Uani 1 1 d . .
P1 P 0.09264(18) 0.31157(14) 0.49003(15) 0.0404(8) Uani 1 1 d . .
P2 P 0.20000(19) 0.15728(13) 0.55177(15) 0.0423(9) Uani 1 1 d . .
P3 P 0.29936(19) 0.26647(13) 0.44273(15) 0.0409(8) Uani 1 1 d . .
P4 P 0.28279(19) 0.32465(14) 0.60164(15) 0.0413(9) Uani 1 1 d . .
P5 P -0.2298(6) 0.3611(3) 0.4049(3) 0.159(4) Uani 1 1 d D U
P6 P 0.1638(3) -0.0745(2) 0.3538(3) 0.0934(17) Uani 1 1 d . .
P7 P 0.0881(3) 0.5583(2) 0.2903(2) 0.0885(16) Uani 1 1 d . .
P8 P 0.1340(3) 0.2125(2) 0.1792(3) 0.0965(18) Uani 1 1 d . .
P9 P 0.1929(3) -0.0859(3) 0.6350(3) 0.111(2) Uani 1 1 d D U
F3 F -0.1597(12) 0.3767(7) 0.4474(8) 0.225(10) Uani 1 1 d . .
F4 F -0.2595(15) 0.3146(8) 0.4513(8) 0.250(10) Uani 1 1 d . U
F11 F 0.0899(8) -0.1098(6) 0.3545(7) 0.160(6) Uani 1 1 d . .
F10 F 0.1645(15) -0.0672(16) 0.4166(8) 0.318(19) Uani 1 1 d . .
F7 F 0.2348(8) -0.0372(7) 0.3512(10) 0.231(11) Uani 1 1 d . .
F8 F 0.1610(17) -0.0864(11) 0.2916(10) 0.309(17) Uani 1 1 d . .
F9 F 0.1202(10) -0.0231(7) 0.3408(14) 0.303(17) Uani 1 1 d . .
F18 F 0.1546(8) 0.6001(6) 0.2757(8) 0.167(6) Uani 1 1 d . .
F17 F 0.1384(10) 0.5251(7) 0.3362(7) 0.202(8) Uani 1 1 d . .
F16 F 0.0715(9) 0.6067(5) 0.3362(6) 0.142(5) Uani 1 1 d . .
F15 F 0.1060(8) 0.5118(6) 0.2448(7) 0.166(6) Uani 1 1 d . .
F14 F 0.0327(9) 0.5937(7) 0.2470(6) 0.173(6) Uani 1 1 d . .
F13 F 0.0191(7) 0.5213(5) 0.3042(6) 0.139(5) Uani 1 1 d . .
F23 F 0.0514(10) 0.2178(12) 0.1758(16) 0.333(19) Uani 1 1 d . .
F22 F 0.2187(10) 0.2045(13) 0.1801(12) 0.293(14) Uani 1 1 d . .
F21 F 0.1268(11) 0.2744(7) 0.2082(8) 0.208(9) Uani 1 1 d . .
F20 F 0.143(2) 0.1874(11) 0.2359(10) 0.37(2) Uani 1 1 d . .
F26 F 0.1231(9) -0.1261(9) 0.6326(9) 0.213(9) Uani 1 1 d . .
F25 F 0.2656(11) -0.0503(9) 0.6378(11) 0.258(11) Uani 1 1 d . .
C63 C 0.0758(7) 0.3839(5) 0.5196(5) 0.044(3) Uani 1 1 d . .
N2 N 0.1338(6) 0.4200(4) 0.5212(5) 0.046(3) Uani 1 1 d . .
N3 N 0.0934(6) 0.2791(4) 0.3872(5) 0.047(3) Uani 1 1 d . .
N4 N 0.0804(6) 0.1362(4) 0.4854(5) 0.049(3) Uani 1 1 d . .
C62 C 0.2596(7) 0.1020(5) 0.5261(5) 0.042(3) Uani 1 1 d . .
N6 N 0.3279(6) 0.1186(4) 0.5269(5) 0.049(3) Uani 1 1 d . .
N7 N 0.4274(6) 0.2678(5) 0.5057(5) 0.049(3) Uani 1 1 d . .
N8 N 0.2433(6) 0.3640(5) 0.3953(5) 0.049(3) Uani 1 1 d . .
N9 N 0.2500(6) 0.1631(4) 0.4006(5) 0.051(3) Uani 1 1 d . .
N10 N 0.3551(6) 0.2345(5) 0.6500(5) 0.051(3) Uani 1 1 d . .
N11 N 0.1620(6) 0.3576(4) 0.6459(5) 0.050(3) Uani 1 1 d . .
N12 N 0.0184(6) 0.2465(4) 0.5532(5) 0.049(3) Uani 1 1 d . .
C28 C 0.3603(7) 0.3715(5) 0.5855(6) 0.045(3) Uani 1 1 d . .
N14 N 0.3436(7) 0.4046(5) 0.5418(5) 0.058(3) Uani 1 1 d . .
C61 C 0.4248(8) 0.3738(6) 0.6172(7) 0.071(5) Uani 1 1 d . .
H61A H 0.4347 0.3482 0.6464 0.085 Uiso 1 1 calc R U
C1 C 0.1279(10) 0.4735(6) 0.5438(7) 0.068(5) Uani 1 1 d . .
H4 H 0.1663 0.4997 0.5430 0.082 Uiso 1 1 calc R U
C2 C 0.0680(11) 0.4911(6) 0.5678(7) 0.068(5) Uani 1 1 d . .
H3 H 0.0677 0.5269 0.5858 0.082 Uiso 1 1 calc R U
C3 C 0.0101(10) 0.4555(7) 0.5647(7) 0.070(5) Uani 1 1 d . .
H2 H -0.0324 0.4683 0.5779 0.084 Uiso 1 1 calc R U
C4 C 0.0122(8) 0.3983(6) 0.5416(6) 0.057(4) Uani 1 1 d . .
H1 H -0.0267 0.3724 0.5413 0.069 Uiso 1 1 calc R U
C5 C 0.0758(6) 0.3243(6) 0.4173(5) 0.041(3) Uani 1 1 d . .
C6 C 0.1105(7) 0.1236(5) 0.5347(6) 0.043(3) Uani 1 1 d . .
C7 C 0.4980(8) 0.2817(8) 0.5163(8) 0.076(5) Uani 1 1 d . .
H15 H 0.5228 0.2639 0.5468 0.092 Uiso 1 1 calc R U
C8 C 0.5367(11) 0.3173(8) 0.4889(9) 0.088(6) Uani 1 1 d . .
H5 H 0.5858 0.3245 0.4995 0.105 Uiso 1 1 calc R U
C9 C 0.4993(10) 0.3435(8) 0.4430(10) 0.094(6) Uani 1 1 d . .
H6 H 0.5228 0.3705 0.4227 0.113 Uiso 1 1 calc R U
C10 C 0.4271(8) 0.3294(7) 0.4278(7) 0.068(5) Uani 1 1 d . .
H14 H 0.4021 0.3449 0.3962 0.081 Uiso 1 1 calc R U
C11 C 0.3934(7) 0.2921(6) 0.4605(7) 0.053(4) Uani 1 1 d . .
C12 C 0.2700(7) 0.3109(5) 0.3824(6) 0.039(3) Uani 1 1 d . .
C13 C 0.2253(8) 0.4009(6) 0.3515(7) 0.060(4) Uani 1 1 d . .
H7 H 0.2105 0.4386 0.3594 0.072 Uiso 1 1 calc R U
C14 C 0.2269(8) 0.3878(7) 0.2993(6) 0.057(4) Uani 1 1 d . .
H8 H 0.2124 0.4145 0.2717 0.068 Uiso 1 1 calc R U
C15 C 0.2515(8) 0.3319(6) 0.2882(6) 0.053(4) Uani 1 1 d . .
H9 H 0.2541 0.3202 0.2523 0.064 Uiso 1 1 calc R U
C16 C 0.2721(9) 0.2938(6) 0.3308(6) 0.060(4) Uani 1 1 d . .
H10 H 0.2876 0.2561 0.3235 0.072 Uiso 1 1 calc R U
C17 C 0.3114(7) 0.1940(5) 0.4091(6) 0.044(3) Uani 1 1 d . .
C18 C 0.2547(8) 0.1129(6) 0.3747(7) 0.063(5) Uani 1 1 d . .
H13 H 0.2134 0.0892 0.3703 0.076 Uiso 1 1 calc R U
C19 C 0.3158(10) 0.0930(7) 0.3538(8) 0.076(5) Uani 1 1 d . .
H19A H 0.3155 0.0589 0.3331 0.091 Uiso 1 1 calc R U
C20 C 0.3778(9) 0.1264(7) 0.3651(7) 0.074(5) Uani 1 1 d . .
H12 H 0.4213 0.1140 0.3532 0.088 Uiso 1 1 calc R U
C21 C 0.3762(8) 0.1770(6) 0.3935(7) 0.068(5) Uani 1 1 d . .
H11 H 0.4181 0.1993 0.4019 0.081 Uiso 1 1 calc R U
C22 C 0.3859(10) 0.2016(7) 0.6932(8) 0.080(5) Uani 1 1 d . .
H32 H 0.4133 0.1689 0.6858 0.096 Uiso 1 1 calc R U
C23 C 0.3782(12) 0.2142(9) 0.7460(7) 0.097(7) Uani 1 1 d . .
H31 H 0.3971 0.1888 0.7735 0.116 Uiso 1 1 calc R U
C24 C 0.3420(11) 0.2655(8) 0.7595(7) 0.088(6) Uani 1 1 d . .
H30 H 0.3363 0.2753 0.7954 0.106 Uiso 1 1 calc R U
C25 C 0.3155(9) 0.3002(6) 0.7163(6) 0.064(4) Uani 1 1 d . .
H29 H 0.2926 0.3354 0.7231 0.076 Uiso 1 1 calc R U
C26 C 0.3221(7) 0.2840(5) 0.6617(6) 0.047(4) Uani 1 1 d . .
C27 C 0.2277(7) 0.3787(6) 0.6348(5) 0.044(3) Uani 1 1 d . .
N5 N 0.1823(7) 0.1849(5) 0.6549(5) 0.062(3) Uani 1 1 d . .
C29 C 0.2156(7) 0.1447(6) 0.6256(6) 0.047(3) Uani 1 1 d . .
C30 C 0.2507(11) 0.0964(7) 0.6483(8) 0.090(6) Uani 1 1 d . .
H18 H 0.2735 0.0693 0.6278 0.108 Uiso 1 1 calc R U
C31 C 0.2499(13) 0.0906(9) 0.7054(8) 0.119(8) Uani 1 1 d D U
H17 H 0.2693 0.0571 0.7229 0.143 Uiso 1 1 calc R U
C32 C 0.2203(14) 0.1345(11) 0.7356(8) 0.121(9) Uani 1 1 d D U
H32A H 0.2228 0.1311 0.7733 0.145 Uiso 1 1 calc R U
C33 C 0.1890(12) 0.1805(8) 0.7115(7) 0.095(7) Uani 1 1 d . .
H16 H 0.1712 0.2103 0.7321 0.115 Uiso 1 1 calc R U
C34 C -0.0402(9) 0.2137(6) 0.5662(7) 0.065(5) Uani 1 1 d . .
H22 H -0.0364 0.1947 0.5997 0.078 Uiso 1 1 calc R U
C35 C -0.1026(9) 0.2079(8) 0.5328(10) 0.091(7) Uani 1 1 d . .
H19 H -0.1422 0.1878 0.5437 0.109 Uiso 1 1 calc R U
C36 C -0.1054(9) 0.2323(8) 0.4831(9) 0.088(6) Uani 1 1 d . .
H20 H -0.1475 0.2287 0.4589 0.106 Uiso 1 1 calc R U
C37 C -0.0483(8) 0.2616(7) 0.4679(8) 0.067(5) Uani 1 1 d . .
H21 H -0.0501 0.2772 0.4330 0.080 Uiso 1 1 calc R U
C38 C 0.0108(7) 0.2683(6) 0.5030(7) 0.050(4) Uani 1 1 d . .
C39 C 0.1200(8) 0.3918(7) 0.6739(7) 0.064(4) Uani 1 1 d . .
H26 H 0.0745 0.3780 0.6808 0.076 Uiso 1 1 calc R U
C40 C 0.1415(9) 0.4450(7) 0.6923(7) 0.068(5) Uani 1 1 d . .
H23 H 0.1119 0.4673 0.7125 0.082 Uiso 1 1 calc R U
C41 C 0.2087(11) 0.4667(6) 0.6808(6) 0.074(5) Uani 1 1 d . .
H24 H 0.2239 0.5036 0.6935 0.089 Uiso 1 1 calc R U
C42 C 0.2536(8) 0.4336(5) 0.6504(6) 0.049(4) Uani 1 1 d . .
H25 H 0.2979 0.4476 0.6413 0.058 Uiso 1 1 calc R U
C43 C 0.3923(10) 0.4434(8) 0.5304(7) 0.082(6) Uani 1 1 d . .
H28 H 0.3808 0.4679 0.5006 0.099 Uiso 1 1 calc R U
C44 C 0.4582(10) 0.4496(8) 0.5596(8) 0.093(6) Uani 1 1 d . .
H44A H 0.4918 0.4768 0.5496 0.112 Uiso 1 1 calc R U
C45 C 0.4741(10) 0.4134(8) 0.6058(9) 0.091(6) Uani 1 1 d . .
H27 H 0.5180 0.4171 0.6279 0.109 Uiso 1 1 calc R U
C46 C 0.3766(10) 0.0798(7) 0.5102(7) 0.073(5) Uani 1 1 d . .
H36 H 0.4251 0.0904 0.5098 0.088 Uiso 1 1 calc R U
C47 C 0.3531(11) 0.0246(7) 0.4938(7) 0.081(5) Uani 1 1 d . .
H35 H 0.3871 -0.0015 0.4826 0.097 Uiso 1 1 calc R U
C48 C 0.2834(11) 0.0063(7) 0.4931(8) 0.082(6) Uani 1 1 d . .
H34 H 0.2689 -0.0315 0.4827 0.099 Uiso 1 1 calc R U
C49 C 0.2366(8) 0.0465(5) 0.5084(7) 0.064(4) Uani 1 1 d . .
H33 H 0.1876 0.0369 0.5071 0.076 Uiso 1 1 calc R U
C50 C 0.0768(9) 0.0870(6) 0.5692(7) 0.062(4) Uani 1 1 d . .
H38 H 0.1003 0.0782 0.6035 0.074 Uiso 1 1 calc R U
N13 N 0.0688(9) 0.1353(7) 0.3465(7) 0.094(5) Uani 1 1 d . .
C55 C 0.0349(12) 0.1129(9) 0.3116(8) 0.082(5) Uani 1 1 d . .
C56 C -0.0085(14) 0.0791(13) 0.2699(10) 0.166(13) Uani 1 1 d . .
H42 H -0.0064 0.0383 0.2796 0.249 Uiso 1 1 calc R U
H44 H 0.0103 0.0843 0.2355 0.249 Uiso 1 1 calc R U
H43 H -0.0582 0.0922 0.2671 0.249 Uiso 1 1 calc R U
C57 C 0.0794(9) 0.2840(7) 0.3323(7) 0.064(4) Uani 1 1 d . .
H45 H 0.0898 0.2518 0.3114 0.077 Uiso 1 1 calc R U
C58 C 0.0514(9) 0.3320(7) 0.3056(8) 0.072(5) Uani 1 1 d . .
H46 H 0.0449 0.3336 0.2677 0.086 Uiso 1 1 calc R U
C59 C 0.0321(9) 0.3804(7) 0.3381(8) 0.074(5) Uani 1 1 d . .
H48 H 0.0111 0.4140 0.3219 0.089 Uiso 1 1 calc R U
C60 C 0.0454(8) 0.3759(6) 0.3942(7) 0.065(4) Uani 1 1 d . .
H47 H 0.0343 0.4070 0.4163 0.078 Uiso 1 1 calc R U
C53 C 0.0120(8) 0.1139(6) 0.4688(7) 0.062(4) Uani 1 1 d . .
H53A H -0.0114 0.1237 0.4347 0.074 Uiso 1 1 calc R U
C51 C 0.0101(9) 0.0640(6) 0.5536(8) 0.063(5) Uani 1 1 d . .
H51A H -0.0132 0.0400 0.5768 0.075 Uiso 1 1 calc R U
C52 C -0.0216(9) 0.0773(7) 0.5025(9) 0.078(5) Uani 1 1 d . .
H52A H -0.0668 0.0614 0.4902 0.093 Uiso 1 1 calc R U
F2 F -0.2969(13) 0.3452(9) 0.3592(7) 0.240(11) Uani 1 1 d . .
F19 F 0.1393(18) 0.1530(8) 0.1515(13) 0.337(17) Uani 1 1 d . .
F1 F -0.1813(13) 0.3097(8) 0.3787(8) 0.223(9) Uani 1 1 d . .
F6 F -0.1922(15) 0.4027(9) 0.3600(9) 0.263(12) Uani 1 1 d . .
F24 F 0.1353(14) 0.2445(11) 0.1181(8) 0.257(11) Uani 1 1 d . .
F12 F 0.2109(13) -0.1271(13) 0.371(2) 0.44(3) Uani 1 1 d . .
F5 F -0.2673(14) 0.4135(9) 0.4345(9) 0.300(12) Uani 1 1 d D U
F27 F 0.1467(15) -0.0317(8) 0.6143(15) 0.39(2) Uani 1 1 d D .
F28 F 0.2000(16) -0.0925(13) 0.6990(5) 0.286(11) Uani 1 1 d D U
F29 F 0.1971(15) -0.1051(12) 0.5729(6) 0.282(11) Uani 1 1 d D U
F30 F 0.2503(12) -0.1365(9) 0.6528(15) 0.300(12) Uani 1 1 d D U

loop_
_atom_site_aniso_label
_atom_site_aniso_U_11
_atom_site_aniso_U_22
_atom_site_aniso_U_33
_atom_site_aniso_U_23
_atom_site_aniso_U_13
_atom_site_aniso_U_12
Ag1 0.0635(8) 0.0516(6) 0.0506(8) -0.0036(5) 0.0051(6) 0.0033(5)
Ag2 0.0431(6) 0.0342(5) 0.0380(6) -0.0010(4) 0.0024(5) 0.0036(4)
Ag3 0.0580(7) 0.0475(6) 0.0540(8) -0.0021(5) 0.0035(6) 0.0009(5)
Ag4 0.0626(8) 0.0567(7) 0.0593(9) -0.0032(6) 0.0018(6) 0.0078(5)
Ag5 0.0710(8) 0.0547(6) 0.0565(8) 0.0004(6) 0.0154(6) 0.0015(6)
P1 0.041(2) 0.0378(17) 0.042(2) 0.0060(16) 0.0033(17) 0.0071(14)
P2 0.054(2) 0.0338(17) 0.039(2) 0.0047(16) 0.0038(18) 0.0038(15)
P3 0.050(2) 0.0327(16) 0.040(2) -0.0029(16) 0.0033(17) 0.0014(15)
P4 0.050(2) 0.0384(17) 0.035(2) -0.0037(15) -0.0002(17) 0.0028(15)
P5 0.289(11) 0.086(4) 0.086(5) 0.007(4) -0.055(6) -0.004(6)
P6 0.101(4) 0.072(3) 0.114(5) 0.002(3) 0.042(4) -0.007(3)
P7 0.083(4) 0.095(4) 0.088(4) 0.010(3) 0.011(3) 0.011(3)
P8 0.107(5) 0.084(3) 0.096(5) -0.023(3) -0.001(4) 0.002(3)
P9 0.096(4) 0.098(4) 0.133(6) 0.030(4) -0.016(4) -0.018(3)
F3 0.31(2) 0.148(13) 0.183(17) -0.025(12) -0.136(17) 0.022(14)
F4 0.41(3) 0.166(14) 0.152(16) 0.045(13) -0.058(18) -0.032(17)
F11 0.150(12) 0.153(12) 0.184(15) -0.001(10) 0.051(11) -0.064(10)
F10 0.30(3) 0.54(5) 0.110(15) -0.02(2) 0.002(17) -0.26(3)
F7 0.104(11) 0.181(15) 0.41(3) 0.103(18) 0.033(15) -0.058(10)
F8 0.48(4) 0.27(2) 0.23(2) -0.12(2) 0.25(3) -0.16(3)
F9 0.176(16) 0.107(11) 0.65(5) 0.11(2) 0.15(2) 0.068(11)
F18 0.137(12) 0.146(12) 0.231(18) -0.027(11) 0.074(12) -0.028(9)
F17 0.222(17) 0.162(13) 0.201(18) 0.021(12) -0.071(14) 0.098(12)
F16 0.209(15) 0.108(9) 0.118(11) 0.002(8) 0.055(11) 0.029(9)
F15 0.176(13) 0.159(12) 0.177(15) -0.071(11) 0.085(12) -0.036(10)
F14 0.198(16) 0.188(14) 0.122(12) 0.046(11) -0.035(11) 0.023(12)
F13 0.145(11) 0.108(9) 0.169(14) -0.008(8) 0.039(10) -0.042(8)
F23 0.089(13) 0.31(3) 0.60(6) -0.16(3) 0.04(2) -0.020(15)
F22 0.107(14) 0.44(4) 0.32(3) -0.06(3) -0.047(17) -0.016(18)
F21 0.27(2) 0.136(12) 0.202(18) -0.087(12) -0.028(16) 0.005(13)
F20 0.69(6) 0.28(3) 0.20(2) 0.14(2) 0.26(3) 0.24(3)
F26 0.148(14) 0.239(19) 0.25(2) 0.036(16) 0.002(14) -0.080(13)
F25 0.194(18) 0.210(19) 0.37(3) 0.053(19) 0.013(19) -0.116(15)
C63 0.042(8) 0.052(8) 0.035(9) 0.016(6) -0.008(7) 0.027(7)
N2 0.046(7) 0.044(6) 0.046(8) -0.001(5) 0.002(6) 0.008(5)
N3 0.049(7) 0.044(6) 0.048(8) 0.001(6) 0.005(6) 0.001(5)
N4 0.050(7) 0.044(6) 0.052(8) 0.008(6) -0.001(6) 0.002(5)
C62 0.055(9) 0.039(7) 0.031(8) 0.011(6) 0.003(7) 0.010(6)
N6 0.055(8) 0.047(6) 0.045(8) 0.004(5) 0.006(6) 0.005(6)
N7 0.046(8) 0.062(7) 0.040(8) -0.008(6) 0.004(6) 0.010(6)
N8 0.047(7) 0.055(7) 0.044(8) -0.006(6) 0.003(6) -0.006(5)
N9 0.058(8) 0.037(6) 0.058(8) -0.007(6) 0.009(6) -0.003(5)
N10 0.058(8) 0.059(7) 0.036(7) -0.001(6) -0.002(6) 0.012(6)
N11 0.054(8) 0.045(6) 0.048(8) 0.005(6) -0.008(6) 0.007(6)
N12 0.052(7) 0.040(6) 0.057(9) 0.004(6) 0.018(6) 0.008(5)
C28 0.055(9) 0.041(7) 0.039(9) -0.015(7) 0.013(8) -0.018(6)
N14 0.069(8) 0.067(8) 0.037(8) 0.002(6) 0.008(7) -0.013(7)
C61 0.058(11) 0.061(9) 0.084(14) 0.011(9) -0.030(10) -0.015(8)
C1 0.101(13) 0.041(8) 0.061(12) -0.016(8) -0.001(10) 0.005(8)
C2 0.104(14) 0.038(8) 0.059(12) -0.010(8) -0.004(10) 0.019(9)
C3 0.087(13) 0.068(10) 0.060(12) -0.004(9) 0.027(10) 0.046(10)
C4 0.053(9) 0.055(9) 0.062(11) -0.001(8) 0.000(8) 0.018(7)
C5 0.029(7) 0.061(8) 0.035(8) 0.006(7) 0.006(6) 0.013(6)
C6 0.056(9) 0.026(6) 0.048(10) 0.003(6) 0.010(8) 0.007(6)
C7 0.028(10) 0.113(14) 0.084(14) -0.014(11) -0.013(9) -0.003(9)
C8 0.075(13) 0.091(13) 0.094(16) 0.016(12) -0.005(12) -0.030(11)
C9 0.077(14) 0.085(13) 0.13(2) 0.021(13) 0.044(13) -0.028(10)
C10 0.055(10) 0.088(11) 0.058(11) 0.013(9) -0.004(8) -0.032(9)
C11 0.044(9) 0.048(8) 0.067(12) -0.026(8) 0.002(8) 0.008(7)
C12 0.039(7) 0.042(7) 0.039(9) 0.003(6) 0.014(6) 0.004(6)
C13 0.063(10) 0.048(8) 0.068(13) 0.008(8) 0.001(9) 0.000(7)
C14 0.066(10) 0.075(11) 0.028(9) 0.003(8) 0.000(8) -0.009(8)
C15 0.067(10) 0.075(10) 0.019(8) -0.005(7) 0.011(7) -0.009(8)
C16 0.084(11) 0.057(9) 0.038(10) -0.011(8) 0.007(9) 0.012(8)
C17 0.045(9) 0.045(7) 0.044(9) -0.003(6) 0.012(7) 0.007(6)
C18 0.063(10) 0.039(8) 0.089(13) -0.030(8) 0.015(9) -0.004(7)
C19 0.083(13) 0.058(9) 0.091(15) -0.025(9) 0.027(11) 0.012(9)
C20 0.071(11) 0.064(10) 0.094(14) -0.020(10) 0.047(10) 0.017(9)
C21 0.052(10) 0.059(9) 0.092(14) -0.031(9) 0.009(9) 0.000(7)
C22 0.082(13) 0.081(12) 0.076(15) 0.003(10) 0.006(11) 0.030(10)
C23 0.16(2) 0.107(15) 0.020(10) 0.016(9) -0.010(11) 0.032(14)
C24 0.129(16) 0.101(13) 0.025(9) -0.009(9) -0.029(10) 0.044(12)
C25 0.088(12) 0.061(9) 0.038(10) -0.011(8) -0.009(9) 0.024(8)
C26 0.059(9) 0.038(7) 0.042(9) -0.002(6) -0.011(7) 0.012(6)
C27 0.046(9) 0.054(8) 0.029(8) -0.006(6) -0.001(7) 0.016(6)
N5 0.081(9) 0.066(8) 0.041(8) 0.010(6) 0.017(7) 0.006(7)
C29 0.047(8) 0.051(8) 0.041(9) 0.009(7) 0.000(7) -0.004(6)
C30 0.126(16) 0.068(11) 0.067(13) 0.039(10) -0.022(12) 0.010(10)
C31 0.16(2) 0.128(18) 0.061(15) 0.064(14) -0.021(15) -0.012(16)
C32 0.17(2) 0.15(2) 0.038(13) 0.018(14) 0.027(14) 0.039(18)
C33 0.17(2) 0.089(13) 0.026(10) 0.023(9) 0.019(12) 0.046(13)
C34 0.059(11) 0.072(10) 0.071(12) 0.027(9) 0.034(10) 0.002(8)
C35 0.042(11) 0.086(12) 0.14(2) 0.023(13) -0.010(12) -0.032(9)
C36 0.055(12) 0.089(13) 0.117(19) 0.034(13) -0.002(11) -0.017(10)
C37 0.032(9) 0.077(10) 0.090(14) 0.025(9) -0.001(9) 0.008(8)
C38 0.034(9) 0.048(8) 0.068(11) 0.013(8) 0.012(8) -0.001(6)
C39 0.057(10) 0.070(10) 0.068(12) -0.015(9) 0.023(9) 0.025(8)
C40 0.076(12) 0.058(10) 0.073(13) -0.021(9) 0.023(10) 0.017(9)
C41 0.126(16) 0.042(8) 0.050(11) -0.016(7) -0.010(11) 0.022(9)
C42 0.062(9) 0.035(7) 0.050(10) -0.010(7) 0.012(8) 0.009(6)
C43 0.095(14) 0.089(12) 0.063(13) 0.006(10) 0.012(11) -0.041(11)
C44 0.091(14) 0.100(14) 0.082(15) 0.017(12) -0.021(12) -0.054(11)
C45 0.070(12) 0.092(13) 0.103(17) 0.000(12) -0.025(11) -0.039(10)
C46 0.079(12) 0.057(10) 0.084(14) 0.000(9) 0.012(10) 0.015(9)
C47 0.105(15) 0.060(10) 0.082(14) -0.022(9) 0.026(12) 0.033(10)
C48 0.091(14) 0.043(9) 0.109(17) -0.020(9) -0.003(12) 0.006(9)
C49 0.066(10) 0.033(7) 0.093(13) 0.002(8) 0.012(9) 0.007(7)
C50 0.074(11) 0.052(8) 0.058(11) 0.008(8) 0.003(9) 0.000(8)
N13 0.108(13) 0.104(12) 0.070(12) -0.004(10) 0.009(10) -0.017(10)
C55 0.102(15) 0.094(14) 0.053(13) 0.000(11) 0.019(12) 0.004(11)
C56 0.14(2) 0.25(3) 0.10(2) -0.09(2) 0.030(18) -0.08(2)
C57 0.072(11) 0.087(12) 0.035(10) -0.003(9) 0.006(9) 0.005(9)
C58 0.066(11) 0.078(11) 0.066(13) 0.013(10) -0.010(9) -0.003(9)
C59 0.073(12) 0.072(11) 0.070(13) 0.033(10) -0.025(10) 0.005(9)
C60 0.073(11) 0.051(8) 0.069(13) 0.009(8) -0.006(9) 0.020(7)
C53 0.045(9) 0.060(9) 0.079(13) -0.008(8) -0.001(9) -0.002(7)
C51 0.056(10) 0.045(8) 0.092(15) 0.007(9) 0.029(10) -0.017(7)
C52 0.047(10) 0.064(10) 0.122(18) 0.010(11) 0.004(11) -0.025(8)
F2 0.35(3) 0.208(18) 0.141(16) 0.019(13) -0.093(17) -0.075(18)
F19 0.51(5) 0.100(13) 0.38(4) -0.064(18) -0.07(3) 0.009(19)
F1 0.33(3) 0.170(15) 0.152(16) -0.067(13) -0.024(17) 0.018(16)
F6 0.40(3) 0.187(17) 0.19(2) 0.094(16) -0.01(2) -0.054(19)
F24 0.29(3) 0.32(3) 0.148(18) 0.056(18) -0.027(18) 0.06(2)
F12 0.20(2) 0.32(3) 0.82(8) 0.35(4) 0.19(4) 0.13(2)
F5 0.39(3) 0.224(18) 0.25(2) -0.073(17) -0.11(2) 0.146(18)
F27 0.39(4) 0.140(16) 0.59(5) 0.00(2) -0.23(4) 0.115(19)
F28 0.35(3) 0.35(3) 0.136(16) 0.026(17) -0.035(18) -0.12(2)
F29 0.29(2) 0.33(3) 0.24(2) -0.07(2) 0.08(2) -0.05(2)
F30 0.26(2) 0.22(2) 0.42(3) 0.03(2) 0.03(2) 0.075(18)

loop_
_atom_type_symbol
_atom_type_description
_atom_type_scat_dispersion_real
_atom_type_scat_dispersion_imag
_atom_type_scat_source
C C 0.0033 0.0016 'International Tables Vol C Tables 4.2.6.8 and 6.1.1.4'
H H 0.0000 0.0000 'International Tables Vol C Tables 4.2.6.8 and 6.1.1.4'
N N 0.0061 0.0033 'International Tables Vol C Tables 4.2.6.8 and 6.1.1.4'
O O 0.0106 0.0060 'International Tables Vol C Tables 4.2.6.8 and 6.1.1.4'
F F 0.0171 0.0103 'International Tables Vol C Tables 4.2.6.8 and 6.1.1.4'
P P 0.1023 0.0942 'International Tables Vol C Tables 4.2.6.8 and 6.1.1.4'
Ag Ag -0.8971 1.1015 'International Tables Vol C Tables 4.2.6.8 and 6.1.1.4'

loop_
_geom_angle_atom_site_label_1
_geom_angle_atom_site_label_2
_geom_angle_atom_site_label_3
_geom_angle
N8 Ag1 N2 126.6(4)
N8 Ag1 N14 119.2(4)
N2 Ag1 N14 114.1(4)
N8 Ag1 Ag2 89.2(3)
N2 Ag1 Ag2 87.6(3)
N14 Ag1 Ag2 89.2(3)
P4 Ag2 P2 110.33(11)
P4 Ag2 P3 108.02(11)
P2 Ag2 P3 109.60(11)
P4 Ag2 P1 109.48(11)
P2 Ag2 P1 109.58(11)
P3 Ag2 P1 109.81(12)
P4 Ag2 Ag5 71.69(9)
P2 Ag2 Ag5 71.71(9)
P3 Ag2 Ag5 178.63(8)
P1 Ag2 Ag5 69.17(9)
P4 Ag2 Ag3 179.31(9)
P2 Ag2 Ag3 69.89(8)
P3 Ag2 Ag3 72.44(8)
P1 Ag2 Ag3 69.84(8)
Ag5 Ag2 Ag3 107.84(4)
P4 Ag2 Ag4 69.96(8)
P2 Ag2 Ag4 69.95(8)
P3 Ag2 Ag4 71.24(8)
P1 Ag2 Ag4 178.95(9)
Ag5 Ag2 Ag4 109.78(4)
Ag3 Ag2 Ag4 110.71(4)
P4 Ag2 Ag1 70.95(8)
P2 Ag2 Ag1 178.55(9)
P3 Ag2 Ag1 70.40(7)
P1 Ag2 Ag1 69.17(8)
Ag5 Ag2 Ag1 108.28(4)
Ag3 Ag2 Ag1 108.82(4)
Ag4 Ag2 Ag1 111.31(4)
N3 Ag3 N9 115.7(4)
N3 Ag3 N4 124.5(4)
N9 Ag3 N4 119.6(4)
N3 Ag3 N13 90.9(5)
N9 Ag3 N13 93.1(5)
N4 Ag3 N13 89.3(5)
N3 Ag3 Ag2 88.0(3)
N9 Ag3 Ag2 88.7(3)
N4 Ag3 Ag2 90.1(3)
N13 Ag3 Ag2 178.1(4)
N10 Ag4 N6 121.7(4)
N10 Ag4 N7 121.4(4)
N6 Ag4 N7 116.8(4)
N10 Ag4 Ag2 88.1(3)
N6 Ag4 Ag2 88.1(3)
N7 Ag4 Ag2 89.2(3)
N5 Ag5 N11 116.6(4)
N5 Ag5 N12 117.0(4)
N11 Ag5 N12 126.4(4)
N5 Ag5 Ag2 88.9(3)
N11 Ag5 Ag2 91.2(3)
N12 Ag5 Ag2 88.8(3)
C5 P1 C63 103.3(6)
C5 P1 C38 101.7(7)
C63 P1 C38 103.3(6)
C5 P1 Ag2 114.5(4)
C63 P1 Ag2 115.7(4)
C38 P1 Ag2 116.4(4)
C6 P2 C62 101.2(6)
C6 P2 C29 101.6(6)
C62 P2 C29 101.6(6)
C6 P2 Ag2 118.3(4)
C62 P2 Ag2 116.7(4)
C29 P2 Ag2 114.8(4)
C12 P3 C11 101.8(7)
C12 P3 C17 99.6(6)
C11 P3 C17 103.2(6)
C12 P3 Ag2 118.5(4)
C11 P3 Ag2 115.9(5)
C17 P3 Ag2 115.3(4)
C26 P4 C27 99.7(6)
C26 P4 C28 102.6(7)
C27 P4 C28 100.8(6)
C26 P4 Ag2 117.3(4)
C27 P4 Ag2 117.5(4)
C28 P4 Ag2 116.2(4)
F5 P5 F2 98.5(14)
F5 P5 F1 172.7(14)
F2 P5 F1 88.6(11)
F5 P5 F3 84.0(11)
F2 P5 F3 176.4(15)
F1 P5 F3 88.8(11)
F5 P5 F4 88.3(14)
F2 P5 F4 92.9(11)
F1 P5 F4 93.0(11)
F3 P5 F4 89.8(11)
F5 P5 F6 96.3(13)
F2 P5 F6 90.5(11)
F1 P5 F6 81.9(13)
F3 P5 F6 86.6(13)
F4 P5 F6 173.8(15)
F9 P6 F12 177(3)
F9 P6 F8 88.1(17)
F12 P6 F8 95(2)
F9 P6 F10 94.4(18)
F12 P6 F10 83(2)
F8 P6 F10 175.8(13)
F9 P6 F11 87.4(10)
F12 P6 F11 93.6(12)
F8 P6 F11 89.3(11)
F10 P6 F11 87.4(10)
F9 P6 F7 90.0(10)
F12 P6 F7 89.0(13)
F8 P6 F7 89.6(12)
F10 P6 F7 93.9(12)
F11 P6 F7 177.2(10)
F17 P7 F13 90.8(10)
F17 P7 F14 175.6(10)
F13 P7 F14 86.7(9)
F17 P7 F15 91.9(10)
F13 P7 F15 91.8(8)
F14 P7 F15 91.8(9)
F17 P7 F16 88.2(9)
F13 P7 F16 89.6(8)
F14 P7 F16 88.1(8)
F15 P7 F16 178.6(8)
F17 P7 F18 92.4(10)
F13 P7 F18 175.9(8)
F14 P7 F18 90.0(9)
F15 P7 F18 90.7(8)
F16 P7 F18 87.9(8)
F20 P8 F19 94.1(15)
F20 P8 F22 86.5(17)
F19 P8 F22 77.9(15)
F20 P8 F23 94.8(19)
F19 P8 F23 99.2(15)
F22 P8 F23 176.9(15)
F20 P8 F21 85.7(13)
F19 P8 F21 178.9(17)
F22 P8 F21 103.2(13)
F23 P8 F21 79.7(12)
F20 P8 F24 172.4(19)
F19 P8 F24 88.7(15)
F22 P8 F24 87.1(15)
F23 P8 F24 91.8(17)
F21 P8 F24 91.6(12)
F30 P9 F27 171.4(18)
F30 P9 F29 87.9(16)
F27 P9 F29 89.3(17)
F30 P9 F26 96.1(13)
F27 P9 F26 91.9(14)
F29 P9 F26 86.1(12)
F30 P9 F25 79.7(13)
F27 P9 F25 92.3(14)
F29 P9 F25 92.9(14)
F26 P9 F25 175.7(12)
F30 P9 F28 71.1(14)
F27 P9 F28 113(2)
F29 P9 F28 157.3(16)
F26 P9 F28 87.6(12)
F25 P9 F28 91.7(14)
N2 C63 C4 123.3(12)
N2 C63 P1 112.8(9)
C4 C63 P1 123.7(11)
C1 N2 C63 117.6(13)
C1 N2 Ag1 118.9(10)
C63 N2 Ag1 123.4(8)
C5 N3 C57 117.6(12)
C5 N3 Ag3 123.1(9)
C57 N3 Ag3 119.2(10)
C6 N4 C53 118.2(13)
C6 N4 Ag3 123.3(9)
C53 N4 Ag3 118.5(10)
N6 C62 C49 121.6(12)
N6 C62 P2 114.2(10)
C49 C62 P2 124.1(11)
C62 N6 C46 118.4(12)
C62 N6 Ag4 123.8(9)
C46 N6 Ag4 117.5(10)
C7 N7 C11 115.0(14)
C7 N7 Ag4 120.4(12)
C11 N7 Ag4 124.6(10)
C12 N8 C13 115.0(12)
C12 N8 Ag1 125.0(9)
C13 N8 Ag1 119.7(9)
C18 N9 C17 115.7(12)
C18 N9 Ag3 118.5(9)
C17 N9 Ag3 125.8(8)
C26 N10 C22 117.1(13)
C26 N10 Ag4 123.9(9)
C22 N10 Ag4 118.7(10)
C39 N11 C27 118.5(12)
C39 N11 Ag5 118.7(10)
C27 N11 Ag5 122.8(9)
C38 N12 C34 114.4(13)
C38 N12 Ag5 123.7(9)
C34 N12 Ag5 121.8(10)
N14 C28 C61 123.9(13)
N14 C28 P4 112.7(10)
C61 C28 P4 123.3(12)
C43 N14 C28 117.1(13)
C43 N14 Ag1 117.5(11)
C28 N14 Ag1 125.4(9)
C45 C61 C28 119.0(16)
C45 C61 H61A 120.5
C28 C61 H61A 120.5
N2 C1 C2 123.3(15)
N2 C1 H4 118.4
C2 C1 H4 118.4
C3 C2 C1 118.4(14)
C3 C2 H3 120.8
C1 C2 H3 120.8
C2 C3 C4 121.4(15)
C2 C3 H2 119.3
C4 C3 H2 119.3
C63 C4 C3 115.8(14)
C63 C4 H1 122.1
C3 C4 H1 122.1
N3 C5 C60 122.4(13)
N3 C5 P1 113.7(9)
C60 C5 P1 123.8(11)
N4 C6 C50 121.8(13)
N4 C6 P2 113.6(10)
C50 C6 P2 124.6(12)
C8 C7 N7 128.2(18)
C8 C7 H15 115.9
N7 C7 H15 115.9
C7 C8 C9 115.6(17)
C7 C8 H5 122.2
C9 C8 H5 122.2
C10 C9 C8 119.9(16)
C10 C9 H6 120.1
C8 C9 H6 120.1
C11 C10 C9 118.2(16)
C11 C10 H14 120.9
C9 C10 H14 120.9
C10 C11 N7 123.1(13)
C10 C11 P3 122.4(12)
N7 C11 P3 114.3(11)
C16 C12 N8 122.3(12)
C16 C12 P3 125.0(10)
N8 C12 P3 112.7(10)
C14 C13 N8 126.4(14)
C14 C13 H7 116.8
N8 C13 H7 116.8
C13 C14 C15 116.2(14)
C13 C14 H8 121.9
C15 C14 H8 121.9
C16 C15 C14 119.5(13)
C16 C15 H9 120.2
C14 C15 H9 120.2
C12 C16 C15 120.3(13)
C12 C16 H10 119.8
C15 C16 H10 119.8
N9 C17 C21 124.6(12)
N9 C17 P3 113.2(9)
C21 C17 P3 122.2(11)
N9 C18 C19 124.9(14)
N9 C18 H13 117.6
C19 C18 H13 117.6
C18 C19 C20 116.2(14)
C18 C19 H19A 121.9
C20 C19 H19A 121.9
C21 C20 C19 120.8(14)
C21 C20 H12 119.6
C19 C20 H12 119.6
C20 C21 C17 117.7(14)
C20 C21 H11 121.2
C17 C21 H11 121.2
C23 C22 N10 123.4(15)
C23 C22 H32 118.3
N10 C22 H32 118.3
C22 C23 C24 120.5(16)
C22 C23 H31 119.8
C24 C23 H31 119.8
C25 C24 C23 115.7(15)
C25 C24 H30 122.2
C23 C24 H30 122.2
C24 C25 C26 121.8(14)
C24 C25 H29 119.1
C26 C25 H29 119.1
N10 C26 C25 121.3(12)
N10 C26 P4 113.8(10)
C25 C26 P4 124.8(10)
C42 C27 N11 123.6(12)
C42 C27 P4 122.5(11)
N11 C27 P4 113.7(9)
C29 N5 C33 119.4(13)
C29 N5 Ag5 124.1(9)
C33 N5 Ag5 116.3(10)
N5 C29 C30 123.2(15)
N5 C29 P2 113.2(10)
C30 C29 P2 123.3(13)
C29 C30 C31 115.4(18)
C29 C30 H18 122.3
C31 C30 H18 122.3
C32 C31 C30 120.7(17)
C32 C31 H17 119.7
C30 C31 H17 119.7
C31 C32 C33 120.8(19)
C31 C32 H32A 119.6
C33 C32 H32A 119.6
C32 C33 N5 120.0(17)
C32 C33 H16 120.0
N5 C33 H16 120.0
C35 C34 N12 123.5(16)
C35 C34 H22 118.3
N12 C34 H22 118.3
C34 C35 C36 117.5(16)
C34 C35 H19 121.3
C36 C35 H19 121.3
C37 C36 C35 120.8(18)
C37 C36 H20 119.6
C35 C36 H20 119.6
C36 C37 C38 119.6(17)
C36 C37 H21 120.2
C38 C37 H21 120.2
N12 C38 C37 124.1(13)
N12 C38 P1 110.8(10)
C37 C38 P1 125.1(13)
C40 C39 N11 122.2(15)
C40 C39 H26 118.9
N11 C39 H26 118.9
C39 C40 C41 119.3(14)
C39 C40 H23 120.4
C41 C40 H23 120.4
C40 C41 C42 120.8(14)
C40 C41 H24 119.6
C42 C41 H24 119.6
C27 C42 C41 115.6(14)
C27 C42 H25 122.2
C41 C42 H25 122.2
N14 C43 C44 123.7(17)
N14 C43 H28 118.2
C44 C43 H28 118.2
C43 C44 C45 117.6(16)
C43 C44 H44A 121.2
C45 C44 H44A 121.2
C61 C45 C44 118.6(16)
C61 C45 H27 120.7
C44 C45 H27 120.7
C47 C46 N6 119.1(16)
C47 C46 H36 120.4
N6 C46 H36 120.4
C48 C47 C46 123.7(15)
C48 C47 H35 118.1
C46 C47 H35 118.1
C47 C48 C49 115.3(15)
C47 C48 H34 122.4
C49 C48 H34 122.4
C48 C49 C62 121.8(15)
C48 C49 H33 119.1
C62 C49 H33 119.1
C51 C50 C6 121.1(15)
C51 C50 H38 119.5
C6 C50 H38 119.5
C55 N13 Ag3 175.5(18)
N13 C55 C56 175(2)
C55 C56 H42 109.5
C55 C56 H44 109.5
H42 C56 H44 109.5
C55 C56 H43 109.5
H42 C56 H43 109.5
H44 C56 H43 109.5
C58 C57 N3 125.1(16)
C58 C57 H45 117.5
N3 C57 H45 117.5
C57 C58 C59 117.1(16)
C57 C58 H46 121.4
C59 C58 H46 121.4
C60 C59 C58 118.5(14)
C60 C59 H48 120.7
C58 C59 H48 120.7
C59 C60 C5 119.2(15)
C59 C60 H47 120.4
C5 C60 H47 120.4
C52 C53 N4 120.4(16)
C52 C53 H53A 119.8
N4 C53 H53A 119.8
C52 C51 C50 117.3(15)
C52 C51 H51A 121.4
C50 C51 H51A 121.4
C53 C52 C51 121.2(15)
C53 C52 H52A 119.4
C51 C52 H52A 119.4

loop_
_geom_bond_atom_site_label_1
_geom_bond_atom_site_label_2
_geom_bond_distance
Ag1 N8 2.296(11)
Ag1 N2 2.291(11)
Ag1 N14 2.322(12)
Ag1 Ag2 3.2176(14)
Ag2 P4 2.579(4)
Ag2 P2 2.589(3)
Ag2 P3 2.589(4)
Ag2 P1 2.597(3)
Ag2 Ag5 3.1476(16)
Ag2 Ag3 3.1605(15)
Ag2 Ag4 3.2123(15)
Ag3 N3 2.299(10)
Ag3 N9 2.315(11)
Ag3 N4 2.316(11)
Ag3 N13 2.530(18)
Ag4 N10 2.292(11)
Ag4 N6 2.308(11)
Ag4 N7 2.308(12)
Ag5 N5 2.320(12)
Ag5 N11 2.332(11)
Ag5 N12 2.332(12)
P1 C5 1.810(13)
P1 C63 1.844(13)
P1 C38 1.863(13)
P2 C6 1.830(14)
P2 C62 1.832(13)
P2 C29 1.833(14)
P3 C12 1.832(13)
P3 C11 1.840(14)
P3 C17 1.873(13)
P4 C26 1.829(13)
P4 C27 1.845(12)
P4 C28 1.864(13)
P5 F5 1.599(9)
P5 F2 1.622(19)
P5 F1 1.65(2)
P5 F3 1.612(18)
P5 F4 1.69(2)
P5 F6 1.67(2)
P6 F9 1.438(15)
P6 F12 1.51(2)
P6 F8 1.55(2)
P6 F10 1.56(2)
P6 F11 1.589(13)
P6 F7 1.570(13)
P7 F17 1.575(14)
P7 F13 1.598(13)
P7 F14 1.612(14)
P7 F15 1.606(14)
P7 F16 1.634(13)
P7 F18 1.627(14)
P8 F20 1.50(2)
P8 F19 1.53(2)
P8 F22 1.57(2)
P8 F23 1.523(19)
P8 F21 1.594(14)
P8 F24 1.68(2)
P9 F30 1.597(10)
P9 F27 1.556(9)
P9 F29 1.603(10)
P9 F26 1.578(16)
P9 F25 1.564(16)
P9 F28 1.579(9)
C63 N2 1.349(16)
C63 C4 1.388(18)
N2 C1 1.349(16)
N3 C5 1.333(16)
N3 C57 1.354(18)
N4 C6 1.313(17)
N4 C53 1.381(17)
C62 N6 1.317(16)
C62 C49 1.390(18)
N6 C46 1.357(18)
N7 C7 1.340(18)
N7 C11 1.337(18)
N8 C12 1.356(15)
N8 C13 1.381(18)
N9 C18 1.319(15)
N9 C17 1.334(16)
N10 C26 1.330(15)
N10 C22 1.373(19)
N11 C39 1.343(16)
N11 C27 1.363(17)
N12 C38 1.328(18)
N12 C34 1.383(17)
C28 N14 1.325(17)
C28 C61 1.352(19)
N14 C43 1.315(18)
C61 C45 1.33(2)
C61 H61A 0.9300
C1 C2 1.37(2)
C1 H4 0.9300
C2 C3 1.34(2)
C2 H3 0.9300
C3 C4 1.42(2)
C3 H2 0.9300
C4 H1 0.9300
C5 C60 1.397(17)
C6 C50 1.386(19)
C7 C8 1.32(2)
C7 H15 0.9300
C8 C9 1.39(3)
C8 H5 0.9300
C9 C10 1.38(2)
C9 H6 0.9300
C10 C11 1.37(2)
C10 H14 0.9300
C12 C16 1.336(18)
C13 C14 1.32(2)
C13 H7 0.9300
C14 C15 1.390(19)
C14 H8 0.9300
C15 C16 1.386(19)
C15 H9 0.9300
C16 H10 0.9300
C17 C21 1.355(18)
C18 C19 1.37(2)
C18 H13 0.9300
C19 C20 1.38(2)
C19 H19A 0.9300
C20 C21 1.349(19)
C20 H12 0.9300
C21 H11 0.9300
C22 C23 1.36(2)
C22 H32 0.9300
C23 C24 1.41(2)
C23 H31 0.9300
C24 C25 1.37(2)
C24 H30 0.9300
C25 C26 1.414(19)
C25 H29 0.9300
C27 C42 1.379(17)
N5 C29 1.357(17)
N5 C33 1.391(19)
C29 C30 1.366(19)
C30 C31 1.42(2)
C30 H18 0.9300
C31 C32 1.397(10)
C31 H17 0.9300
C32 C33 1.31(2)
C32 H32A 0.9300
C33 H16 0.9300
C34 C35 1.35(2)
C34 H22 0.9300
C35 C36 1.34(3)
C35 H19 0.9300
C36 C37 1.34(2)
C36 H20 0.9300
C37 C38 1.32(2)
C37 H21 0.9300
C39 C40 1.34(2)
C39 H26 0.9300
C40 C41 1.40(2)
C40 H23 0.9300
C41 C42 1.40(2)
C41 H24 0.9300
C42 H25 0.9300
C43 C44 1.35(2)
C43 H28 0.9300
C44 C45 1.41(2)
C44 H44A 0.9300
C45 H27 0.9300
C46 C47 1.38(2)
C46 H36 0.9300
C47 C48 1.35(2)
C47 H35 0.9300
C48 C49 1.34(2)
C48 H34 0.9300
C49 H33 0.9300
C50 C51 1.36(2)
C50 H38 0.9300
N13 C55 1.13(2)
C55 C56 1.45(3)
C56 H42 0.9600
C56 H44 0.9600
C56 H43 0.9600
C57 C58 1.35(2)
C57 H45 0.9300
C58 C59 1.43(2)
C58 H46 0.9300
C59 C60 1.38(2)
C59 H48 0.9300
C60 H47 0.9300
C53 C52 1.37(2)
C53 H53A 0.9300
C51 C52 1.36(2)
C51 H51A 0.9300
C52 H52A 0.9300

loop_
_geom_torsion_atom_site_label_1
_geom_torsion_atom_site_label_2
_geom_torsion_atom_site_label_3
_geom_torsion_atom_site_label_4
_geom_torsion
C5 P1 C63 N2 -83.0(10)
C38 P1 C63 N2 171.4(10)
Ag2 P1 C63 N2 43.0(10)
C5 P1 C63 C4 101.5(12)
C38 P1 C63 C4 -4.1(13)
Ag2 P1 C63 C4 -132.5(10)
C4 C63 N2 C1 -2.4(19)
P1 C63 N2 C1 -177.9(10)
C4 C63 N2 Ag1 -177.8(10)
P1 C63 N2 Ag1 6.7(13)
C6 P2 C62 N6 171.8(10)
C29 P2 C62 N6 -83.7(10)
Ag2 P2 C62 N6 42.0(11)
C6 P2 C62 C49 -9.9(13)
C29 P2 C62 C49 94.6(13)
Ag2 P2 C62 C49 -139.7(11)
C49 C62 N6 C46 0(2)
P2 C62 N6 C46 178.0(11)
C49 C62 N6 Ag4 -173.9(10)
P2 C62 N6 Ag4 4.5(14)
C26 P4 C28 N14 179.0(10)
C27 P4 C28 N14 -78.4(11)
Ag2 P4 C28 N14 49.7(11)
C26 P4 C28 C61 -4.9(14)
C27 P4 C28 C61 97.7(13)
Ag2 P4 C28 C61 -134.2(12)
C61 C28 N14 C43 -3(2)
P4 C28 N14 C43 173.3(12)
C61 C28 N14 Ag1 175.2(11)
P4 C28 N14 Ag1 -8.7(14)
N14 C28 C61 C45 3(3)
P4 C28 C61 C45 -172.4(14)
C63 N2 C1 C2 4(2)
Ag1 N2 C1 C2 179.7(12)
N2 C1 C2 C3 -6(2)
C1 C2 C3 C4 6(2)
N2 C63 C4 C3 2(2)
P1 C63 C4 C3 177.4(11)
C2 C3 C4 C63 -4(2)
C57 N3 C5 C60 -2(2)
Ag3 N3 C5 C60 -176.5(10)
C57 N3 C5 P1 177.0(10)
Ag3 N3 C5 P1 2.1(13)
C63 P1 C5 N3 172.2(10)
C38 P1 C5 N3 -81.0(10)
Ag2 P1 C5 N3 45.5(11)
C63 P1 C5 C60 -9.3(13)
C38 P1 C5 C60 97.6(12)
Ag2 P1 C5 C60 -136.0(11)
C53 N4 C6 C50 2.8(19)
Ag3 N4 C6 C50 -175.8(10)
C53 N4 C6 P2 -178.7(9)
Ag3 N4 C6 P2 2.8(13)
C62 P2 C6 N4 -87.4(10)
C29 P2 C6 N4 168.1(10)
Ag2 P2 C6 N4 41.4(11)
C62 P2 C6 C50 91.1(12)
C29 P2 C6 C50 -13.4(13)
Ag2 P2 C6 C50 -140.1(10)
C11 N7 C7 C8 3(3)
Ag4 N7 C7 C8 -177.6(16)
N7 C7 C8 C9 0(3)
C7 C8 C9 C10 -3(3)
C8 C9 C10 C11 4(3)
C9 C10 C11 N7 -1(2)
C9 C10 C11 P3 -176.3(13)
C7 N7 C11 C10 -2(2)
Ag4 N7 C11 C10 178.6(11)
C7 N7 C11 P3 173.8(11)
Ag4 N7 C11 P3 -6.0(14)
C12 P3 C11 C10 -7.4(14)
C17 P3 C11 C10 95.6(13)
Ag2 P3 C11 C10 -137.4(12)
C12 P3 C11 N7 177.2(10)
C17 P3 C11 N7 -79.8(11)
Ag2 P3 C11 N7 47.2(10)
C13 N8 C12 C16 -5.9(19)
Ag1 N8 C12 C16 -179.9(10)
C13 N8 C12 P3 175.6(9)
Ag1 N8 C12 P3 1.6(13)
C11 P3 C12 C16 95.3(13)
C17 P3 C12 C16 -10.5(14)
Ag2 P3 C12 C16 -136.3(11)
C11 P3 C12 N8 -86.2(10)
C17 P3 C12 N8 167.9(9)
Ag2 P3 C12 N8 42.2(10)
C12 N8 C13 C14 5(2)
Ag1 N8 C13 C14 179.2(12)
N8 C13 C14 C15 -2(2)
C13 C14 C15 C16 0(2)
N8 C12 C16 C15 5(2)
P3 C12 C16 C15 -177.2(11)
C14 C15 C16 C12 -1(2)
C18 N9 C17 C21 -1(2)
Ag3 N9 C17 C21 -177.9(12)
C18 N9 C17 P3 176.9(11)
Ag3 N9 C17 P3 -0.4(15)
C12 P3 C17 N9 -85.5(11)
C11 P3 C17 N9 169.8(11)
Ag2 P3 C17 N9 42.5(12)
C12 P3 C17 C21 92.0(13)
C11 P3 C17 C21 -12.6(15)
Ag2 P3 C17 C21 -140.0(12)
C17 N9 C18 C19 -4(2)
Ag3 N9 C18 C19 173.5(14)
N9 C18 C19 C20 6(3)
C18 C19 C20 C21 -3(3)
C19 C20 C21 C17 -1(3)
N9 C17 C21 C20 3(3)
P3 C17 C21 C20 -174.1(13)
C26 N10 C22 C23 6(3)
Ag4 N10 C22 C23 -179.4(16)
N10 C22 C23 C24 -5(3)
C22 C23 C24 C25 0(3)
C23 C24 C25 C26 2(3)
C22 N10 C26 C25 -3(2)
Ag4 N10 C26 C25 -177.3(11)
C22 N10 C26 P4 -179.9(11)
Ag4 N10 C26 P4 6.1(15)
C24 C25 C26 N10 -1(2)
C24 C25 C26 P4 175.3(14)
C27 P4 C26 N10 168.6(11)
C28 P4 C26 N10 -88.0(11)
Ag2 P4 C26 N10 40.7(12)
C27 P4 C26 C25 -7.9(14)
C28 P4 C26 C25 95.6(14)
Ag2 P4 C26 C25 -135.8(12)
C39 N11 C27 C42 -0.4(19)
Ag5 N11 C27 C42 178.5(10)
C39 N11 C27 P4 174.8(10)
Ag5 N11 C27 P4 -6.3(13)
C26 P4 C27 C42 93.4(12)
C28 P4 C27 C42 -11.5(13)
Ag2 P4 C27 C42 -138.8(10)
C26 P4 C27 N11 -81.9(10)
C28 P4 C27 N11 173.2(10)
Ag2 P4 C27 N11 45.9(11)
C33 N5 C29 C30 6(2)
Ag5 N5 C29 C30 -177.5(12)
C33 N5 C29 P2 179.5(13)
Ag5 N5 C29 P2 -4.0(14)
C6 P2 C29 N5 -82.0(11)
C62 P2 C29 N5 173.8(10)
Ag2 P2 C29 N5 47.0(11)
C6 P2 C29 C30 91.5(14)
C62 P2 C29 C30 -12.7(15)
Ag2 P2 C29 C30 -139.6(12)
N5 C29 C30 C31 0(2)
P2 C29 C30 C31 -172.6(14)
C29 C30 C31 C32 -5(3)
C30 C31 C32 C33 4(4)
C31 C32 C33 N5 3(4)
C29 N5 C33 C32 -7(3)
Ag5 N5 C33 C32 175.8(19)
C38 N12 C34 C35 -5(2)
Ag5 N12 C34 C35 171.5(14)
N12 C34 C35 C36 4(3)
C34 C35 C36 C37 -1(3)
C35 C36 C37 C38 -2(3)
C34 N12 C38 C37 2(2)
Ag5 N12 C38 C37 -174.4(11)
C34 N12 C38 P1 179.9(9)
Ag5 N12 C38 P1 3.4(13)
C36 C37 C38 N12 1(2)
C36 C37 C38 P1 -176.1(13)
C5 P1 C38 N12 170.1(10)
C63 P1 C38 N12 -83.0(10)
Ag2 P1 C38 N12 45.0(11)
C5 P1 C38 C37 -12.1(15)
C63 P1 C38 C37 94.8(14)
Ag2 P1 C38 C37 -137.3(12)
C27 N11 C39 C40 -2(2)
Ag5 N11 C39 C40 179.3(13)
N11 C39 C40 C41 2(3)
C39 C40 C41 C42 0(2)
N11 C27 C42 C41 2(2)
P4 C27 C42 C41 -172.6(10)
C40 C41 C42 C27 -2(2)
C28 N14 C43 C44 2(3)
Ag1 N14 C43 C44 -176.0(16)
N14 C43 C44 C45 -2(3)
C28 C61 C45 C44 -3(3)
C43 C44 C45 C61 2(3)
C62 N6 C46 C47 -1(2)
Ag4 N6 C46 C47 173.0(13)
N6 C46 C47 C48 0(3)
C46 C47 C48 C49 2(3)
C47 C48 C49 C62 -3(3)
N6 C62 C49 C48 2(2)
P2 C62 C49 C48 -175.8(13)
N4 C6 C50 C51 -2(2)
P2 C6 C50 C51 179.7(11)
C5 N3 C57 C58 3(2)
Ag3 N3 C57 C58 177.8(13)
N3 C57 C58 C59 -3(2)
C57 C58 C59 C60 2(2)
C58 C59 C60 C5 -1(2)
N3 C5 C60 C59 1(2)
P1 C5 C60 C59 -177.5(12)
C6 N4 C53 C52 -3(2)
Ag3 N4 C53 C52 175.5(11)
C6 C50 C51 C52 1(2)
N4 C53 C52 C51 3(2)
C50 C51 C52 C53 -2(2)
